data_7019219
loop_
_publ_author_name
'Arroyo, Marta'
'Miguel, Daniel'
'Villafa\~ne, Fernando'
'Alegria, Elisabete C. B.'
'Pombeiro, Armando J. L.'

_publ_section_title
;
 Molybdenum- and tungsten(ii) monometallic 3-(2-pyridyl)pyrazole and
 bimetallic 3-(2-pyridyl)pyrazolate complexes.
;
_journal_issue 23
_journal_name_full 'Dalton transactions (Cambridge, England : 2003)'
_journal_page_first 7017
_journal_page_last 7025
_journal_paper_doi 10.1039/c2dt12388f
_journal_volume 41
_journal_year 2012
_chemical_formula_sum 'C26 H22 Mo2 N6 O4'
_chemical_formula_weight 674.38
_chemical_name_systematic
;
?
;
_space_group_IT_number 167
_symmetry_cell_setting trigonal
_symmetry_space_group_name_Hall '-R 3 2"c'
_symmetry_space_group_name_H-M 'R -3 c :H'
_atom_sites_solution_hydrogens geom
_atom_sites_solution_primary direct
_atom_sites_solution_secondary difmap
_audit_creation_method SHELXL-97
_cell_angle_alpha 90.00
_cell_angle_beta 90.00
_cell_angle_gamma 120.00
_cell_formula_units_Z 18
_cell_length_a 18.316(10)
_cell_length_b 18.316(9)
_cell_length_c 42.269(10)
_cell_measurement_reflns_used 743
_cell_measurement_temperature 296(2)
_cell_measurement_theta_max 21.39
_cell_measurement_theta_min 2.22
_cell_volume 12280(9)
_computing_cell_refinement 'Bruker SMART'
_computing_data_collection 'Bruker SMART'
_computing_data_reduction 'Bruker SAINT'
_computing_molecular_graphics 'Bruker SHELXTL'
_computing_publication_material 'Bruker SHELXTL'
_computing_structure_refinement 'SHELXL-97 (Sheldrick, 1997)'
_computing_structure_solution 'SHELXS-97 (Sheldrick, 1990)'
_diffrn_ambient_temperature 296(2)
_diffrn_measured_fraction_theta_full 0.977
_diffrn_measured_fraction_theta_max 0.977
_diffrn_measurement_device_type 'CCD area detector'
_diffrn_measurement_method 'phi and omega scans'
_diffrn_radiation_monochromator graphite
_diffrn_radiation_source 'fine-focus sealed tube'
_diffrn_radiation_type MoK\a
_diffrn_radiation_wavelength 0.71073
_diffrn_reflns_av_R_equivalents 0.1274
_diffrn_reflns_av_sigmaI/netI 0.0836
_diffrn_reflns_limit_h_max 18
_diffrn_reflns_limit_h_min -20
_diffrn_reflns_limit_k_max 18
_diffrn_reflns_limit_k_min -20
_diffrn_reflns_limit_l_max 31
_diffrn_reflns_limit_l_min -46
_diffrn_reflns_number 17301
_diffrn_reflns_theta_full 23.44
_diffrn_reflns_theta_max 23.44
_diffrn_reflns_theta_min 1.61
_exptl_absorpt_coefficient_mu 0.962
_exptl_absorpt_correction_T_max 1.000000
_exptl_absorpt_correction_T_min 0.718393
_exptl_absorpt_correction_type multi-scan
_exptl_absorpt_process_details SADABS
_exptl_crystal_colour ORANGE
_exptl_crystal_density_diffrn 1.641
_exptl_crystal_density_method 'not measured'
_exptl_crystal_description PRISM
_exptl_crystal_F_000 6048
_exptl_crystal_size_max 0.10
_exptl_crystal_size_mid 0.08
_exptl_crystal_size_min 0.07
_refine_diff_density_max 2.782
_refine_diff_density_min -0.465
_refine_diff_density_rms 0.180
_refine_ls_extinction_method none
_refine_ls_goodness_of_fit_ref 1.140
_refine_ls_hydrogen_treatment constr
_refine_ls_matrix_type full
_refine_ls_number_parameters 183
_refine_ls_number_reflns 1967
_refine_ls_number_restraints 0
_refine_ls_restrained_S_all 1.140
_refine_ls_R_factor_all 0.0983
_refine_ls_R_factor_gt 0.0573
_refine_ls_shift/su_max 0.000
_refine_ls_shift/su_mean 0.000
_refine_ls_structure_factor_coef Fsqd
_refine_ls_weighting_details 'calc w=1/[\s^2^(Fo^2^)+(0.1013P)^2^+0.0000P] where P=(Fo^2^+2Fc^2^)/3'
_refine_ls_weighting_scheme calc
_refine_ls_wR_factor_gt 0.1658
_refine_ls_wR_factor_ref 0.1910
_reflns_number_gt 1295
_reflns_number_total 1967
_reflns_threshold_expression >2sigma(I)
_cod_data_source_file c2dt12388f.txt
_cod_data_source_block Compound_6_ma1691am
_cod_depositor_comments
;
The following automatic conversions were performed:

'_symmetry_cell_setting' value 'Trigonal' changed to 'trigonal'
according to /home/saulius/struct/CIF-dictionaries/cif_core.dic
dictionary named 'cif_core.dic' version 2.4.1 from 2010-06-29.

Automatic conversion script
Id: cif_fix_values 1891 2012-01-12 08:04:46Z andrius 
;
_cod_original_cell_volume 12280(14)
_cod_original_sg_symbol_H-M R-3c
_cod_database_code 7019219

loop_
_symmetry_equiv_pos_as_xyz
'x, y, z'
'-y, x-y, z'
'-x+y, -x, z'
'y, x, -z+1/2'
'x-y, -y, -z+1/2'
'-x, -x+y, -z+1/2'
'x+2/3, y+1/3, z+1/3'
'-y+2/3, x-y+1/3, z+1/3'
'-x+y+2/3, -x+1/3, z+1/3'
'y+2/3, x+1/3, -z+5/6'
'x-y+2/3, -y+1/3, -z+5/6'
'-x+2/3, -x+y+1/3, -z+5/6'
'x+1/3, y+2/3, z+2/3'
'-y+1/3, x-y+2/3, z+2/3'
'-x+y+1/3, -x+2/3, z+2/3'
'y+1/3, x+2/3, -z+7/6'
'x-y+1/3, -y+2/3, -z+7/6'
'-x+1/3, -x+y+2/3, -z+7/6'
'-x, -y, -z'
'y, -x+y, -z'
'x-y, x, -z'
'-y, -x, z-1/2'
'-x+y, y, z-1/2'
'x, x-y, z-1/2'
'-x+2/3, -y+1/3, -z+1/3'
'y+2/3, -x+y+1/3, -z+1/3'
'x-y+2/3, x+1/3, -z+1/3'
'-y+2/3, -x+1/3, z-1/6'
'-x+y+2/3, y+1/3, z-1/6'
'x+2/3, x-y+1/3, z-1/6'
'-x+1/3, -y+2/3, -z+2/3'
'y+1/3, -x+y+2/3, -z+2/3'
'x-y+1/3, x+2/3, -z+2/3'
'-y+1/3, -x+2/3, z+1/6'
'-x+y+1/3, y+2/3, z+1/6'
'x+1/3, x-y+2/3, z+1/6'

loop_
_atom_site_label
_atom_site_type_symbol
_atom_site_fract_x
_atom_site_fract_y
_atom_site_fract_z
_atom_site_U_iso_or_equiv
_atom_site_adp_type
_atom_site_occupancy
_atom_site_symmetry_multiplicity
_atom_site_calc_flag
_atom_site_refinement_flags
Mo1 Mo 0.79156(6) 0.76857(6) 0.07399(2) 0.0332(4) Uani 1 1 d .
N2 N 0.6843(5) 0.6515(5) 0.0510(2) 0.033(2) Uani 1 1 d .
N1 N 0.8422(6) 0.6844(6) 0.0549(2) 0.042(2) Uani 1 1 d .
N3 N 0.5997(5) 0.6117(5) 0.0533(2) 0.033(2) Uani 1 1 d .
C1 C 0.8866(8) 0.8421(8) 0.1003(4) 0.062(4) Uani 1 1 d .
O1 O 0.9402(7) 0.8818(6) 0.1188(4) 0.107(5) Uani 1 1 d .
C2 C 0.7560(7) 0.8406(7) 0.0937(3) 0.038(3) Uani 1 1 d .
O2 O 0.7440(5) 0.8915(5) 0.1062(2) 0.057(2) Uani 1 1 d .
C3 C 0.9023(9) 0.8639(9) 0.0419(4) 0.068(4) Uani 1 1 d .
H3A H 0.9247 0.9233 0.0463 0.04(3) Uiso 1 1 calc R
H3B H 0.9451 0.8496 0.0366 0.06(4) Uiso 1 1 calc R
C4 C 0.8274(9) 0.8233(9) 0.0249(3) 0.058(4) Uani 1 1 d .
H4 H 0.8207 0.7883 0.0063 0.15(8) Uiso 1 1 calc R
C5 C 0.7652(8) 0.8402(8) 0.0345(3) 0.049(3) Uani 1 1 d .
H5A H 0.7112 0.8095 0.0238 0.12(6) Uiso 1 1 calc R
H5B H 0.7826 0.8987 0.0387 0.03(3) Uiso 1 1 calc R
C11 C 0.9220(8) 0.7010(9) 0.0578(3) 0.054(4) Uani 1 1 d .
H11 H 0.9576 0.7442 0.0714 0.02(3) Uiso 1 1 calc R
C12 C 0.9534(10) 0.6592(10) 0.0423(4) 0.066(4) Uani 1 1 d .
H12 H 1.0089 0.6725 0.0454 0.05(4) Uiso 1 1 calc R
C13 C 0.9043(11) 0.5989(11) 0.0225(3) 0.071(5) Uani 1 1 d .
H13 H 0.9255 0.5706 0.0108 0.06(4) Uiso 1 1 calc R
C14 C 0.8231(10) 0.5785(9) 0.0194(3) 0.057(4) Uani 1 1 d .
H14 H 0.7876 0.5348 0.0060 0.03(3) Uiso 1 1 calc R
C15 C 0.7926(8) 0.6218(8) 0.0360(3) 0.043(3) Uani 1 1 d .
C16 C 0.7051(8) 0.6015(7) 0.0351(3) 0.038(3) Uani 1 1 d .
C17 C 0.6311(8) 0.5290(7) 0.0256(3) 0.051(3) Uani 1 1 d .
H17 H 0.6264 0.4842 0.0137 0.03(3) Uiso 1 1 calc R
C18 C 0.5693(8) 0.5382(8) 0.0375(3) 0.047(3) Uani 1 1 d .
H18 H 0.5123 0.4991 0.0352 0.04(3) Uiso 1 1 calc R

loop_
_atom_site_aniso_label
_atom_site_aniso_U_11
_atom_site_aniso_U_22
_atom_site_aniso_U_33
_atom_site_aniso_U_23
_atom_site_aniso_U_13
_atom_site_aniso_U_12
Mo1 0.0257(6) 0.0280(6) 0.0447(7) 0.0009(4) 0.0025(4) 0.0125(5)
N2 0.030(5) 0.036(5) 0.035(6) 0.004(4) 0.005(4) 0.019(5)
N1 0.041(6) 0.040(6) 0.050(6) 0.003(5) 0.008(5) 0.024(5)
N3 0.026(5) 0.031(5) 0.040(6) -0.003(4) -0.001(4) 0.012(4)
C1 0.035(8) 0.044(8) 0.104(12) -0.014(8) -0.015(8) 0.017(7)
O1 0.072(8) 0.069(8) 0.177(14) -0.053(8) -0.064(9) 0.033(7)
C2 0.035(7) 0.036(7) 0.046(7) 0.000(6) -0.004(5) 0.019(6)
O2 0.059(6) 0.046(5) 0.071(6) -0.007(5) 0.000(5) 0.031(5)
C3 0.045(9) 0.041(8) 0.113(13) 0.018(8) 0.031(9) 0.016(7)
C4 0.066(10) 0.052(9) 0.058(9) 0.020(7) 0.029(7) 0.031(8)
C5 0.056(9) 0.036(7) 0.053(8) 0.015(6) 0.004(7) 0.023(7)
C11 0.045(8) 0.059(9) 0.072(10) 0.019(8) 0.008(7) 0.037(8)
C12 0.071(11) 0.089(12) 0.073(11) 0.022(9) 0.023(9) 0.065(10)
C13 0.107(14) 0.099(13) 0.053(10) 0.013(9) 0.034(9) 0.085(12)
C14 0.072(10) 0.060(9) 0.055(9) 0.004(7) 0.013(7) 0.045(8)
C15 0.054(8) 0.047(8) 0.039(7) 0.007(6) 0.009(6) 0.033(7)
C16 0.063(8) 0.032(6) 0.026(6) 0.001(5) 0.008(5) 0.028(6)
C17 0.060(9) 0.037(8) 0.057(8) -0.016(6) -0.003(7) 0.024(7)
C18 0.052(8) 0.034(7) 0.049(8) -0.008(6) -0.002(6) 0.017(7)

loop_
_atom_type_symbol
_atom_type_description
_atom_type_scat_dispersion_real
_atom_type_scat_dispersion_imag
_atom_type_scat_source
C C 0.0033 0.0016 'International Tables Vol C Tables 4.2.6.8 and 6.1.1.4'
H H 0.0000 0.0000 'International Tables Vol C Tables 4.2.6.8 and 6.1.1.4'
N N 0.0061 0.0033 'International Tables Vol C Tables 4.2.6.8 and 6.1.1.4'
O O 0.0106 0.0060 'International Tables Vol C Tables 4.2.6.8 and 6.1.1.4'
Mo Mo -1.6832 0.6857 'International Tables Vol C Tables 4.2.6.8 and 6.1.1.4'

loop_
_geom_angle_atom_site_label_1
_geom_angle_atom_site_label_2
_geom_angle_atom_site_label_3
_geom_angle
_geom_angle_site_symmetry_1
_geom_angle_site_symmetry_3
C2 Mo1 C1 76.6(5) . .
C2 Mo1 N3 89.1(4) . 18_654
C1 Mo1 N3 90.9(5) . 18_654
C2 Mo1 C4 102.5(5) . .
C1 Mo1 C4 105.0(6) . .
N3 Mo1 C4 162.0(5) 18_654 .
C2 Mo1 N2 113.6(4) . .
C1 Mo1 N2 162.5(5) . .
N3 Mo1 N2 75.7(3) 18_654 .
C4 Mo1 N2 87.0(5) . .
C2 Mo1 N1 174.2(4) . .
C1 Mo1 N1 98.3(5) . .
N3 Mo1 N1 88.2(3) 18_654 .
C4 Mo1 N1 81.4(4) . .
N2 Mo1 N1 70.6(3) . .
C2 Mo1 C5 71.8(5) . .
C1 Mo1 C5 113.0(6) . .
N3 Mo1 C5 143.9(4) 18_654 .
C4 Mo1 C5 35.2(4) . .
N2 Mo1 C5 84.2(4) . .
N1 Mo1 C5 113.2(4) . .
C2 Mo1 C3 101.7(5) . .
C1 Mo1 C3 70.8(6) . .
N3 Mo1 C3 155.5(5) 18_654 .
C4 Mo1 C3 35.2(5) . .
N2 Mo1 C3 118.3(5) . .
N1 Mo1 C3 78.9(4) . .
C5 Mo1 C3 60.5(5) . .
C16 N2 N3 108.1(9) . .
C16 N2 Mo1 116.8(7) . .
N3 N2 Mo1 134.2(7) . .
C15 N1 C11 116.9(11) . .
C15 N1 Mo1 117.4(8) . .
C11 N1 Mo1 125.0(9) . .
N2 N3 C18 107.1(9) . .
N2 N3 Mo1 119.2(6) . 18_654
C18 N3 Mo1 128.8(8) . 18_654
O1 C1 Mo1 173.5(15) . .
O2 C2 Mo1 172.2(10) . .
C4 C3 Mo1 69.2(7) . .
C5 C4 C3 115.5(14) . .
C5 C4 Mo1 74.9(7) . .
C3 C4 Mo1 75.6(8) . .
C4 C5 Mo1 69.9(7) . .
C12 C11 N1 123.9(15) . .
C13 C12 C11 118.9(15) . .
C12 C13 C14 119.3(13) . .
C13 C14 C15 120.3(15) . .
N1 C15 C14 120.6(12) . .
N1 C15 C16 115.5(10) . .
C14 C15 C16 123.8(12) . .
N2 C16 C17 108.8(10) . .
N2 C16 C15 118.0(10) . .
C17 C16 C15 132.1(11) . .
C18 C17 C16 104.7(11) . .
C17 C18 N3 111.3(11) . .

loop_
_geom_bond_atom_site_label_1
_geom_bond_atom_site_label_2
_geom_bond_distance
_geom_bond_site_symmetry_2
Mo1 C2 1.928(12) .
Mo1 C1 1.933(14) .
Mo1 N3 2.205(9) 18_654
Mo1 C4 2.255(13) .
Mo1 N2 2.278(9) .
Mo1 N1 2.306(9) .
Mo1 C5 2.317(12) .
Mo1 C3 2.337(13) .
N2 C16 1.335(14) .
N2 N3 1.345(11) .
N1 C15 1.318(15) .
N1 C11 1.341(15) .
N3 C18 1.349(14) .
N3 Mo1 2.205(9) 18_654
C1 O1 1.179(16) .
C2 O2 1.183(13) .
C3 C4 1.39(2) .
C4 C5 1.383(18) .
C11 C12 1.335(18) .
C12 C13 1.32(2) .
C13 C14 1.35(2) .
C14 C15 1.370(17) .
C15 C16 1.453(16) .
C16 C17 1.402(17) .
C17 C18 1.323(17) .
